data_2235799
loop_
_publ_author_name
'Dong, Zhenming'
'Liu, Bo'
'Cui, Xinxin'
'Liu, Yufang'

_publ_section_title
;
 2-(Anthracen-9-yl)-10-methoxybenzo[<i>h</i>]quinoline acetone hemisolvate
;
_journal_coeditor_code FY2041
_journal_issue 8
_journal_name_full 'Acta Crystallographica Section E'
_journal_page_first o2535
_journal_paper_doi 10.1107/S1600536812031807
_journal_volume 68
_journal_year 2012
_chemical_formula_iupac 'C28 H19 N O, 0.5C3 H6 O'
_chemical_formula_moiety 'C28 H19 N O, 0.5(C3 H6 O)'
_chemical_formula_sum 'C29.5 H22 N O1.5'
_chemical_formula_weight 414.48
_chemical_name_systematic
;
2-(Anthracen-9-yl)-10-methoxybenzo[<i>h</i>]quinoline acetone hemisolvate
;
_space_group_IT_number 2
_symmetry_cell_setting triclinic
_symmetry_space_group_name_Hall '-P 1'
_symmetry_space_group_name_H-M 'P -1'
_atom_sites_solution_hydrogens geom
_atom_sites_solution_primary direct
_atom_sites_solution_secondary difmap
_audit_creation_method SHELXL-97
_cell_angle_alpha 95.224(4)
_cell_angle_beta 91.484(5)
_cell_angle_gamma 94.064(5)
_cell_formula_units_Z 2
_cell_length_a 9.198(3)
_cell_length_b 10.690(4)
_cell_length_c 11.130(4)
_cell_measurement_reflns_used 1500
_cell_measurement_temperature 293(2)
_cell_measurement_theta_max 26.52
_cell_measurement_theta_min 2.22
_cell_volume 1086.5(7)
_computing_cell_refinement 'SAINT (Bruker, 2001)'
_computing_data_collection 'SMART (Bruker, 2001)'
_computing_data_reduction 'SAINT (Bruker, 2001)'
_computing_molecular_graphics 'SHELXTL (Sheldrick, 2008)'
_computing_publication_material 'SHELXTL (Sheldrick, 2008)'
_computing_structure_refinement 'SHELXL97 (Sheldrick, 2008)'
_computing_structure_solution 'SHELXS97 (Sheldrick, 2008)'
_diffrn_ambient_temperature 293(2)
_diffrn_measured_fraction_theta_full 0.965
_diffrn_measured_fraction_theta_max 0.965
_diffrn_measurement_device_type 'Bruker SMART APEX CCD'
_diffrn_measurement_method '\f and \w scan'
_diffrn_radiation_monochromator graphite
_diffrn_radiation_source 'fine-focus sealed tube'
_diffrn_radiation_type MoK\a
_diffrn_radiation_wavelength 0.71073
_diffrn_reflns_av_R_equivalents 0.0108
_diffrn_reflns_av_sigmaI/netI 0.0313
_diffrn_reflns_limit_h_max 10
_diffrn_reflns_limit_h_min -7
_diffrn_reflns_limit_k_max 12
_diffrn_reflns_limit_k_min -12
_diffrn_reflns_limit_l_max 11
_diffrn_reflns_limit_l_min -13
_diffrn_reflns_number 4167
_diffrn_reflns_theta_full 25.00
_diffrn_reflns_theta_max 25.00
_diffrn_reflns_theta_min 2.22
_exptl_absorpt_coefficient_mu 0.078
_exptl_absorpt_correction_T_max 0.9847
_exptl_absorpt_correction_T_min 0.9771
_exptl_absorpt_correction_type multi-scan
_exptl_absorpt_process_details '(SADABS; Sheldrick, 1996)'
_exptl_crystal_colour yellow
_exptl_crystal_density_diffrn 1.267
_exptl_crystal_density_method 'not measured'
_exptl_crystal_description block
_exptl_crystal_F_000 436
_exptl_crystal_size_max 0.30
_exptl_crystal_size_mid 0.20
_exptl_crystal_size_min 0.20
_refine_diff_density_max 0.583
_refine_diff_density_min -0.355
_refine_ls_extinction_method none
_refine_ls_goodness_of_fit_ref 1.009
_refine_ls_hydrogen_treatment constr
_refine_ls_matrix_type full
_refine_ls_number_parameters 300
_refine_ls_number_reflns 3688
_refine_ls_number_restraints 24
_refine_ls_restrained_S_all 1.048
_refine_ls_R_factor_all 0.0956
_refine_ls_R_factor_gt 0.0686
_refine_ls_shift/su_max 0.000
_refine_ls_shift/su_mean 0.000
_refine_ls_structure_factor_coef Fsqd
_refine_ls_weighting_details 'calc w=1/[\s^2^(Fo^2^)+(0.0496P)^2^+0.6424P] where P=(Fo^2^+2Fc^2^)/3'
_refine_ls_weighting_scheme calc
_refine_ls_wR_factor_gt 0.1453
_refine_ls_wR_factor_ref 0.1595
_reflns_number_gt 2474
_reflns_number_total 3688
_reflns_threshold_expression I>2sigma(I)
_cod_data_source_file fy2041.cif
_cod_data_source_block I
_cod_original_cell_volume 1086.6(6)
_cod_original_formula_sum 'C29.5 H22 N1 O1.5'
_cod_database_code 2235799
_cod_database_fobs_code 2235799

loop_
_symmetry_equiv_pos_as_xyz
'x, y, z'
'-x, -y, -z'

loop_
_atom_site_type_symbol
_atom_site_label
_atom_site_fract_x
_atom_site_fract_y
_atom_site_fract_z
_atom_site_U_iso_or_equiv
_atom_site_adp_type
_atom_site_calc_flag
_atom_site_refinement_flags
_atom_site_occupancy
_atom_site_symmetry_multiplicity
N N1 0.9385(2) 0.7649(2) 0.19927(19) 0.0487(6) Uani d . 1 1
O O1 0.8308(2) 0.55815(19) 0.06758(18) 0.0685(6) Uani d . 1 1
C C1 1.0227(3) 0.8273(3) 0.2862(2) 0.0523(7) Uani d . 1 1
C C2 1.0377(4) 0.9587(3) 0.3040(3) 0.0806(11) Uani d . 1 1
H H2 1.0988 0.9996 0.3654 0.097 Uiso calc R 1 1
C C3 0.9605(4) 1.0255(3) 0.2293(4) 0.0914(12) Uani d . 1 1
H H3 0.9682 1.1131 0.2401 0.110 Uiso calc R 1 1
C C4 0.7849(4) 1.0318(3) 0.0594(4) 0.0956(12) Uani d . 1 1
H H4 0.7913 1.1194 0.0684 0.115 Uiso calc R 1 1
C C5 0.6963(4) 0.9694(4) -0.0260(4) 0.0922(12) Uani d . 1 1
H H5 0.6413 1.0152 -0.0751 0.111 Uiso calc R 1 1
C C6 0.5836(4) 0.7764(4) -0.1350(3) 0.0862(11) Uani d . 1 1
H H6 0.5299 0.8249 -0.1825 0.103 Uiso calc R 1 1
C C7 0.5664(4) 0.6499(5) -0.1524(3) 0.0912(12) Uani d . 1 1
H H7 0.4987 0.6116 -0.2103 0.109 Uiso calc R 1 1
C C8 0.6485(3) 0.5765(4) -0.0852(3) 0.0751(9) Uani d . 1 1
H H8 0.6364 0.4893 -0.0996 0.090 Uiso calc R 1 1
C C9 0.7480(3) 0.6299(3) 0.0028(2) 0.0581(7) Uani d . 1 1
C C10 0.8701(3) 0.9638(3) 0.1371(3) 0.0717(9) Uani d . 1 1
C C11 0.8621(3) 0.8311(3) 0.1236(2) 0.0528(7) Uani d . 1 1
C C12 0.6825(3) 0.8358(3) -0.0450(3) 0.0699(9) Uani d . 1 1
C C13 0.7672(3) 0.7633(3) 0.0278(2) 0.0555(7) Uani d . 1 1
C C14 1.1068(3) 0.7524(2) 0.3671(2) 0.0486(7) Uani d . 1 1
C C15 1.0442(3) 0.7100(2) 0.4715(2) 0.0510(7) Uani d . 1 1
C C16 0.8982(3) 0.7313(3) 0.5034(3) 0.0609(8) Uani d . 1 1
H H16 0.8414 0.7761 0.4546 0.073 Uiso calc R 1 1
C C17 0.8410(4) 0.6874(3) 0.6035(3) 0.0732(9) Uani d . 1 1
H H17 0.7460 0.7034 0.6232 0.088 Uiso calc R 1 1
C C18 0.9233(4) 0.6178(3) 0.6782(3) 0.0770(9) Uani d . 1 1
H H18 0.8818 0.5871 0.7460 0.092 Uiso calc R 1 1
C C19 1.0615(4) 0.5955(3) 0.6525(3) 0.0698(9) Uani d . 1 1
H H19 1.1141 0.5486 0.7024 0.084 Uiso calc R 1 1
C C20 1.1291(3) 0.6424(3) 0.5499(2) 0.0551(7) Uani d . 1 1
C C21 1.2725(3) 0.6238(3) 0.5236(3) 0.0606(8) Uani d . 1 1
H H21 1.3280 0.5823 0.5763 0.073 Uiso calc R 1 1
C C22 1.3367(3) 0.6650(2) 0.4208(3) 0.0535(7) Uani d . 1 1
C C23 1.4854(3) 0.6474(3) 0.3929(3) 0.0662(8) Uani d . 1 1
H H23 1.5430 0.6078 0.4456 0.079 Uiso calc R 1 1
C C24 1.5438(3) 0.6870(3) 0.2919(3) 0.0734(9) Uani d . 1 1
H H24 1.6402 0.6736 0.2750 0.088 Uiso calc R 1 1
C C25 1.4589(3) 0.7485(3) 0.2122(3) 0.0711(9) Uani d . 1 1
H H25 1.4998 0.7750 0.1424 0.085 Uiso calc R 1 1
C C26 1.3194(3) 0.7698(3) 0.2352(3) 0.0605(8) Uani d . 1 1
H H26 1.2662 0.8117 0.1814 0.073 Uiso calc R 1 1
C C27 1.2511(3) 0.7294(2) 0.3405(2) 0.0500(7) Uani d . 1 1
C C28 0.8286(4) 0.4265(3) 0.0294(3) 0.0799(10) Uani d . 1 1
H H28A 0.7327 0.3877 0.0388 0.120 Uiso calc R 1 1
H H28B 0.8978 0.3882 0.0778 0.120 Uiso calc R 1 1
H H28C 0.8538 0.4154 -0.0538 0.120 Uiso calc R 1 1
O O2 0.6026(8) 0.9238(7) 0.5926(7) 0.144(2) Uani d PU 0.50 1
C C29 0.529(2) 0.9719(13) 0.5379(16) 0.165(3) Uani d PU 0.50 1
C C30 0.3978(8) 0.9798(6) 0.5752(6) 0.173(3) Uani d U 1 1
H H30A 0.3522 0.8966 0.5787 0.260 Uiso calc R 1 1
H H30B 0.3429 1.0240 0.5203 0.260 Uiso calc R 1 1
H H30C 0.4007 1.0245 0.6541 0.260 Uiso calc R 1 1

loop_
_atom_site_aniso_label
_atom_site_aniso_U_11
_atom_site_aniso_U_22
_atom_site_aniso_U_33
_atom_site_aniso_U_12
_atom_site_aniso_U_13
_atom_site_aniso_U_23
N1 0.0432(12) 0.0504(13) 0.0536(14) 0.0073(10) -0.0003(10) 0.0094(11)
O1 0.0708(14) 0.0658(14) 0.0672(13) 0.0075(10) -0.0151(11) -0.0006(11)
C1 0.0477(16) 0.0492(17) 0.0597(18) 0.0056(13) -0.0055(13) 0.0038(13)
C2 0.084(2) 0.0502(19) 0.104(3) 0.0075(17) -0.033(2) -0.0007(18)
C3 0.098(3) 0.0456(19) 0.130(3) 0.0118(18) -0.027(2) 0.012(2)
C4 0.089(3) 0.070(2) 0.133(4) 0.012(2) -0.020(3) 0.044(2)
C5 0.073(2) 0.102(3) 0.111(3) 0.013(2) -0.017(2) 0.059(3)
C6 0.065(2) 0.133(4) 0.065(2) 0.013(2) -0.0119(17) 0.034(2)
C7 0.071(2) 0.133(4) 0.069(2) 0.008(2) -0.0160(18) 0.009(2)
C8 0.062(2) 0.098(3) 0.063(2) 0.0026(18) -0.0064(16) -0.0007(18)
C9 0.0472(17) 0.079(2) 0.0489(17) 0.0050(15) 0.0015(13) 0.0065(15)
C10 0.066(2) 0.061(2) 0.091(2) 0.0084(16) -0.0095(18) 0.0239(18)
C11 0.0435(15) 0.0582(18) 0.0600(17) 0.0074(13) 0.0043(13) 0.0191(14)
C12 0.0557(19) 0.094(3) 0.066(2) 0.0079(17) 0.0020(15) 0.0356(18)
C13 0.0417(15) 0.076(2) 0.0515(17) 0.0061(14) 0.0047(12) 0.0193(15)
C14 0.0499(16) 0.0417(15) 0.0531(16) 0.0053(12) -0.0082(13) -0.0011(12)
C15 0.0535(17) 0.0431(15) 0.0547(17) 0.0050(12) -0.0056(13) -0.0032(13)
C16 0.0544(18) 0.0600(19) 0.068(2) 0.0064(14) -0.0024(15) 0.0010(15)
C17 0.063(2) 0.078(2) 0.077(2) 0.0023(17) 0.0109(17) 0.0006(18)
C18 0.087(3) 0.081(2) 0.062(2) -0.001(2) 0.0133(18) 0.0083(18)
C19 0.084(2) 0.071(2) 0.0567(19) 0.0106(17) -0.0004(17) 0.0108(16)
C20 0.0614(19) 0.0514(17) 0.0523(17) 0.0072(14) -0.0043(14) 0.0022(13)
C21 0.0648(19) 0.0574(18) 0.0607(19) 0.0163(14) -0.0147(15) 0.0072(14)
C22 0.0546(17) 0.0458(16) 0.0593(18) 0.0085(13) -0.0083(14) -0.0002(13)
C23 0.0550(19) 0.0616(19) 0.082(2) 0.0140(15) -0.0098(16) 0.0014(17)
C24 0.0534(19) 0.074(2) 0.093(3) 0.0103(16) 0.0082(18) 0.0024(19)
C25 0.064(2) 0.075(2) 0.077(2) 0.0077(17) 0.0115(17) 0.0099(17)
C26 0.0601(19) 0.0588(18) 0.0633(19) 0.0075(14) -0.0011(15) 0.0071(15)
C27 0.0516(16) 0.0428(15) 0.0550(17) 0.0053(12) -0.0041(13) 0.0006(13)
C28 0.086(2) 0.068(2) 0.083(2) 0.0024(18) -0.0104(19) -0.0057(18)
O2 0.139(5) 0.144(5) 0.149(5) 0.022(4) -0.012(4) 0.018(4)
C29 0.202(5) 0.118(4) 0.164(5) -0.002(4) -0.041(5) -0.026(4)
C30 0.213(5) 0.123(3) 0.171(5) -0.003(4) -0.044(4) -0.027(3)

loop_
_atom_type_symbol
_atom_type_description
_atom_type_scat_dispersion_real
_atom_type_scat_dispersion_imag
_atom_type_scat_source
C C 0.0033 0.0016 'International Tables Vol C Tables 4.2.6.8 and 6.1.1.4'
H H 0.0000 0.0000 'International Tables Vol C Tables 4.2.6.8 and 6.1.1.4'
N N 0.0061 0.0033 'International Tables Vol C Tables 4.2.6.8 and 6.1.1.4'
O O 0.0106 0.0060 'International Tables Vol C Tables 4.2.6.8 and 6.1.1.4'

loop_
_geom_angle_atom_site_label_1
_geom_angle_atom_site_label_2
_geom_angle_atom_site_label_3
_geom_angle_site_symmetry_1
_geom_angle
C1 N1 C11 . 118.9(2)
C9 O1 C28 . 117.7(2)
N1 C1 C2 . 123.1(3)
N1 C1 C14 . 117.8(2)
C2 C1 C14 . 119.1(2)
C3 C2 C1 . 118.4(3)
C3 C2 H2 . 120.8
C1 C2 H2 . 120.8
C2 C3 C10 . 120.5(3)
C2 C3 H3 . 119.8
C10 C3 H3 . 119.8
C5 C4 C10 . 119.9(3)
C5 C4 H4 . 120.0
C10 C4 H4 . 120.0
C4 C5 C12 . 122.7(3)
C4 C5 H5 . 118.6
C12 C5 H5 . 118.6
C7 C6 C12 . 120.4(3)
C7 C6 H6 . 119.8
C12 C6 H6 . 119.8
C6 C7 C8 . 120.6(3)
C6 C7 H7 . 119.7
C8 C7 H7 . 119.7
C9 C8 C7 . 121.3(4)
C9 C8 H8 . 119.3
C7 C8 H8 . 119.3
O1 C9 C8 . 121.5(3)
O1 C9 C13 . 118.0(2)
C8 C9 C13 . 120.5(3)
C3 C10 C11 . 118.0(3)
C3 C10 C4 . 121.5(3)
C11 C10 C4 . 120.5(3)
N1 C11 C10 . 121.2(3)
N1 C11 C13 . 119.5(3)
C10 C11 C13 . 119.3(2)
C6 C12 C5 . 119.5(3)
C6 C12 C13 . 120.7(3)
C5 C12 C13 . 119.8(3)
C12 C13 C9 . 116.5(3)
C12 C13 C11 . 117.7(3)
C9 C13 C11 . 125.7(2)
C27 C14 C15 . 120.3(2)
C27 C14 C1 . 119.1(2)
C15 C14 C1 . 120.5(2)
C14 C15 C16 . 122.7(2)
C14 C15 C20 . 119.4(2)
C16 C15 C20 . 117.9(3)
C17 C16 C15 . 121.0(3)
C17 C16 H16 . 119.5
C15 C16 H16 . 119.5
C16 C17 C18 . 120.9(3)
C16 C17 H17 . 119.6
C18 C17 H17 . 119.6
C19 C18 C17 . 120.5(3)
C19 C18 H18 . 119.8
C17 C18 H18 . 119.8
C18 C19 C20 . 121.2(3)
C18 C19 H19 . 119.4
C20 C19 H19 . 119.4
C21 C20 C19 . 122.2(3)
C21 C20 C15 . 119.3(3)
C19 C20 C15 . 118.4(3)
C20 C21 C22 . 122.3(3)
C20 C21 H21 . 118.9
C22 C21 H21 . 118.9
C21 C22 C27 . 118.6(3)
C21 C22 C23 . 122.9(3)
C27 C22 C23 . 118.5(3)
C24 C23 C22 . 121.5(3)
C24 C23 H23 . 119.3
C22 C23 H23 . 119.3
C23 C24 C25 . 120.0(3)
C23 C24 H24 . 120.0
C25 C24 H24 . 120.0
C26 C25 C24 . 121.0(3)
C26 C25 H25 . 119.5
C24 C25 H25 . 119.5
C25 C26 C27 . 121.6(3)
C25 C26 H26 . 119.2
C27 C26 H26 . 119.2
C14 C27 C26 . 122.5(2)
C14 C27 C22 . 120.1(3)
C26 C27 C22 . 117.4(3)
O1 C28 H28A . 109.5
O1 C28 H28B . 109.5
H28A C28 H28B . 109.5
O1 C28 H28C . 109.5
H28A C28 H28C . 109.5
H28B C28 H28C . 109.5
C29 C29 O2 2_676 167(4)
C29 C29 C30 2_676 76.3(19)
O2 C29 C30 . 117(2)
C29 C30 H30A . 109.5
C29 C30 H30B . 109.5
H30A C30 H30B . 109.5
C29 C30 H30C . 109.5
H30A C30 H30C . 109.5
H30B C30 H30C . 109.5

loop_
_geom_bond_atom_site_label_1
_geom_bond_atom_site_label_2
_geom_bond_site_symmetry_2
_geom_bond_distance
N1 C1 . 1.323(3)
N1 C11 . 1.362(3)
O1 C9 . 1.358(3)
O1 C28 . 1.431(3)
C1 C2 . 1.397(4)
C1 C14 . 1.495(3)
C2 C3 . 1.362(4)
C2 H2 . 0.9300
C3 C10 . 1.391(5)
C3 H3 . 0.9300
C4 C5 . 1.334(5)
C4 C10 . 1.433(4)
C4 H4 . 0.9300
C5 C12 . 1.420(5)
C5 H5 . 0.9300
C6 C7 . 1.346(5)
C6 C12 . 1.411(5)
C6 H6 . 0.9300
C7 C8 . 1.381(5)
C7 H7 . 0.9300
C8 C9 . 1.379(4)
C8 H8 . 0.9300
C9 C13 . 1.425(4)
C10 C11 . 1.409(4)
C11 C13 . 1.464(4)
C12 C13 . 1.425(4)
C14 C27 . 1.401(4)
C14 C15 . 1.407(4)
C15 C16 . 1.426(4)
C15 C20 . 1.433(4)
C16 C17 . 1.352(4)
C16 H16 . 0.9300
C17 C18 . 1.406(4)
C17 H17 . 0.9300
C18 C19 . 1.343(4)
C18 H18 . 0.9300
C19 C20 . 1.428(4)
C19 H19 . 0.9300
C20 C21 . 1.383(4)
C21 C22 . 1.393(4)
C21 H21 . 0.9300
C22 C27 . 1.431(3)
C22 C23 . 1.432(4)
C23 C24 . 1.348(4)
C23 H23 . 0.9300
C24 C25 . 1.404(4)
C24 H24 . 0.9300
C25 C26 . 1.346(4)
C25 H25 . 0.9300
C26 C27 . 1.430(4)
C26 H26 . 0.9300
C28 H28A . 0.9600
C28 H28B . 0.9600
C28 H28C . 0.9600
O2 C29 . 1.083(13)
C29 C29 2_676 1.22(3)
C29 C30 . 1.30(2)
C30 H30A . 0.9600
C30 H30B . 0.9600
C30 H30C . 0.9600
